data_4338327
loop_
_publ_author_name
'Wang, Genxiang'
'Luo, Min'
'Ye, Ning'
'Lin, Chensheng'
'Cheng, Wendan'

_publ_section_title
;
 Series of Lead Oxide Hydroxide Nitrates Obtained by Adjusting the pH
 Values of the Reaction Systems.
;
_journal_issue 10
_journal_name_full 'Inorganic chemistry'
_journal_page_first 5222
_journal_page_last 5228
_journal_paper_doi 10.1021/ic5004116
_journal_volume 53
_journal_year 2014
_chemical_formula_sum 'H0 N0.8 O4 Pb1.6'
_chemical_formula_weight 406.71
_chemical_name_systematic
; 
 ? 
;
_space_group_IT_number 61
_symmetry_cell_setting orthorhombic
_symmetry_space_group_name_Hall '-P 2ac 2ab'
_symmetry_space_group_name_H-M 'P b c a'
_atom_sites_solution_primary direct
_atom_sites_solution_secondary difmap
_audit_creation_method SHELXL-97
_cell_angle_alpha 90.00
_cell_angle_beta 90.00
_cell_angle_gamma 90.00
_cell_formula_units_Z 10
_cell_length_a 5.969(8)
_cell_length_b 11.931(17)
_cell_length_c 14.45(2)
_cell_measurement_reflns_used 2483
_cell_measurement_temperature 293(2)
_cell_measurement_theta_max 27.5984
_cell_measurement_theta_min 3.2994
_cell_volume 1029(2)
_computing_cell_refinement 'CrystalClear (Rigaku Inc., 2008)'
_computing_data_collection 'CrystalClear (Rigaku Inc., 2008)'
_computing_data_reduction 'CrystalClear (Rigaku Inc., 2008)'
_computing_molecular_graphics 'SHELXL-97 (Sheldrick, 1997)'
_computing_publication_material 'SHELXL-97 (Sheldrick, 1997)'
_computing_structure_refinement 'SHELXL-97 (Sheldrick, 1997)'
_computing_structure_solution 'SHELXS-97 (Sheldrick, 1990)'
_diffrn_ambient_temperature 293(2)
_diffrn_detector_area_resol_mean 14.6306
_diffrn_measured_fraction_theta_full 0.992
_diffrn_measured_fraction_theta_max 0.992
_diffrn_measurement_device
;
Mercury70 (2x2 bin mode)
;
_diffrn_measurement_method CCD_Profile_fitting
_diffrn_radiation_monochromator graphite
_diffrn_radiation_source 'fine-focus sealed tube'
_diffrn_radiation_type MoK\a
_diffrn_radiation_wavelength 0.71073
_diffrn_reflns_av_R_equivalents 0.0798
_diffrn_reflns_av_sigmaI/netI 0.0527
_diffrn_reflns_limit_h_max 7
_diffrn_reflns_limit_h_min -7
_diffrn_reflns_limit_k_max 15
_diffrn_reflns_limit_k_min -11
_diffrn_reflns_limit_l_max 18
_diffrn_reflns_limit_l_min -18
_diffrn_reflns_number 7114
_diffrn_reflns_theta_full 27.47
_diffrn_reflns_theta_max 27.47
_diffrn_reflns_theta_min 3.42
_diffrn_standards_decay_% 0
_diffrn_standards_interval_count none
_diffrn_standards_interval_time none
_exptl_absorpt_coefficient_mu 65.284
_exptl_absorpt_correction_T_max 1.0000
_exptl_absorpt_correction_T_min 0.3995
_exptl_absorpt_correction_type multi-scan
_exptl_crystal_colour White
_exptl_crystal_density_diffrn 6.562
_exptl_crystal_density_method 'not measured'
_exptl_crystal_description Prism
_exptl_crystal_F_000 1688
_exptl_crystal_size_max 0.4000
_exptl_crystal_size_mid 0.2000
_exptl_crystal_size_min 0.1500
_refine_diff_density_max 5.891
_refine_diff_density_min -6.034
_refine_diff_density_rms 0.842
_refine_ls_extinction_method none
_refine_ls_goodness_of_fit_ref 1.387
_refine_ls_matrix_type full
_refine_ls_number_parameters 73
_refine_ls_number_reflns 1170
_refine_ls_number_restraints 48
_refine_ls_restrained_S_all 1.496
_refine_ls_R_factor_all 0.0727
_refine_ls_R_factor_gt 0.0588
_refine_ls_shift/su_max 0.000
_refine_ls_shift/su_mean 0.000
_refine_ls_structure_factor_coef Fsqd
_refine_ls_weighting_details 'calc w=1/[\s^2^(Fo^2^)+(0.0597P)^2^+95.5124P] where P=(Fo^2^+2Fc^2^)/3'
_refine_ls_weighting_scheme calc
_refine_ls_wR_factor_gt 0.1808
_refine_ls_wR_factor_ref 0.1875
_reflns_number_gt 872
_reflns_number_total 1170
_reflns_threshold_expression >2sigma(I)
_cod_data_source_file ic5004116_si_003.cif
_cod_data_source_block 4
_cod_depositor_comments
;
The following automatic conversions were performed:

'_exptl_absorpt_correction_type' value 'Multi-scan' changed to
'multi-scan' according to
/usr/data/users/saulius/crontab/automatic-downloads/rss-feeds/ACS/lib/dictionaries/cif_core.dic
dictionary named 'cif_core.dic' version 2.4.2 from 2011-04-26.

Automatic conversion script
Id: cif_fix_values 2281 2013-09-26 08:29:07Z andrius 

 Adding full bibliography for 4338324--4338327.cif.
;
_cod_original_cell_volume 1029(3)
_cod_original_sg_symbol_H-M Pbca
_cod_original_formula_sum 'H0 N0.80 O4 Pb1.60'
_cod_database_code 4338327

loop_
_symmetry_equiv_pos_as_xyz
'x, y, z'
'-x+1/2, -y, z+1/2'
'-x, y+1/2, -z+1/2'
'x+1/2, -y+1/2, -z'
'-x, -y, -z'
'x-1/2, y, -z-1/2'
'x, -y-1/2, z-1/2'
'-x-1/2, y-1/2, z'

loop_
_atom_site_label
_atom_site_type_symbol
_atom_site_fract_x
_atom_site_fract_y
_atom_site_fract_z
_atom_site_U_iso_or_equiv
_atom_site_adp_type
_atom_site_occupancy
_atom_site_symmetry_multiplicity
_atom_site_calc_flag
_atom_site_refinement_flags
Pb1 Pb 0.11953(16) 0.36178(9) 0.15715(6) 0.0112(4) Uani 1 1 d U
Pb2 Pb 0.12181(17) 0.15319(9) 0.33534(6) 0.0116(4) Uani 1 1 d U
O1 O -0.123(3) 0.2686(16) 0.2507(12) 0.011(4) Uani 1 1 d U
O2 O 0.104(3) 0.5228(17) 0.2556(13) 0.015(4) Uani 1 1 d U
O3 O 0.175(5) 0.110(2) 0.0875(19) 0.042(7) Uani 1 1 d U
O4 O -0.035(5) 0.204(3) -0.002(2) 0.051(9) Uani 1 1 d .
O5 O 0.180(6) 0.084(3) -0.059(3) 0.065(9) Uani 1 1 d U
N1 N 0.108(4) 0.1325(19) 0.0094(15) 0.009(5) Uani 1 1 d U

loop_
_atom_site_aniso_label
_atom_site_aniso_U_11
_atom_site_aniso_U_22
_atom_site_aniso_U_33
_atom_site_aniso_U_23
_atom_site_aniso_U_13
_atom_site_aniso_U_12
Pb1 0.0169(5) 0.0138(6) 0.0028(5) 0.0015(3) -0.0006(3) -0.0004(3)
Pb2 0.0172(5) 0.0150(6) 0.0025(5) 0.0011(3) 0.0002(3) -0.0004(3)
O1 0.013(5) 0.011(6) 0.008(6) 0.001(4) 0.000(4) 0.001(5)
O2 0.017(6) 0.016(6) 0.012(6) -0.001(4) 0.001(4) 0.000(5)
O3 0.044(10) 0.045(10) 0.038(10) 0.010(9) -0.012(8) -0.007(8)
O4 0.038(15) 0.05(2) 0.06(2) 0.017(15) -0.014(13) 0.006(14)
O5 0.065(12) 0.066(13) 0.063(12) -0.016(10) 0.012(10) -0.002(9)
N1 0.010(6) 0.009(6) 0.007(6) -0.003(5) 0.002(5) 0.001(5)

loop_
_atom_type_symbol
_atom_type_description
_atom_type_scat_dispersion_real
_atom_type_scat_dispersion_imag
_atom_type_scat_source
N N 0.0061 0.0033 'International Tables Vol C Tables 4.2.6.8 and 6.1.1.4'
H H 0.0000 0.0000 'International Tables Vol C Tables 4.2.6.8 and 6.1.1.4'
O O 0.0106 0.0060 'International Tables Vol C Tables 4.2.6.8 and 6.1.1.4'
Pb Pb -3.3944 10.1111 'International Tables Vol C Tables 4.2.6.8 and 6.1.1.4'

loop_
_geom_angle_atom_site_label_1
_geom_angle_atom_site_label_2
_geom_angle_atom_site_label_3
_geom_angle
_geom_angle_site_symmetry_1
_geom_angle_site_symmetry_3
O1 Pb1 O1 81.1(4) . 6_656
O1 Pb1 O2 90.8(7) . .
O1 Pb1 O2 94.0(7) 6_656 .
O1 Pb1 Pb2 40.0(5) . .
O1 Pb1 Pb2 41.5(5) 6_656 .
O2 Pb1 Pb2 97.5(5) . .
O1 Pb2 O1 77.8(4) . 6_656
O1 Pb2 O2 75.5(7) . 3_545
O1 Pb2 O2 115.9(6) 6_656 3_545
O1 Pb2 O2 121.6(6) . 8_655
O1 Pb2 O2 72.9(6) 6_656 8_655
O2 Pb2 O2 73.8(5) 3_545 8_655
O1 Pb2 Pb1 38.4(4) . .
O1 Pb2 Pb1 39.8(4) 6_656 .
O2 Pb2 Pb1 93.1(5) 3_545 .
O2 Pb2 Pb1 95.8(5) 8_655 .
Pb1 O1 Pb1 122.0(8) . 6_556
Pb1 O1 Pb2 101.6(7) . .
Pb1 O1 Pb2 113.2(7) 6_556 .
Pb1 O1 Pb2 112.1(7) . 6_556
Pb1 O1 Pb2 98.7(7) 6_556 6_556
Pb2 O1 Pb2 109.2(7) . 6_556
Pb1 O2 Pb2 102.3(7) . 3
Pb1 O2 Pb2 137.5(9) . 8_665
Pb2 O2 Pb2 102.1(7) 3 8_665
O4 N1 O3 120(3) . .
O4 N1 O5 118(3) . .
O3 N1 O5 122(3) . .

loop_
_geom_bond_atom_site_label_1
_geom_bond_atom_site_label_2
_geom_bond_distance
_geom_bond_site_symmetry_2
Pb1 O1 2.272(18) .
Pb1 O1 2.318(18) 6_656
Pb1 O2 2.39(2) .
Pb1 Pb2 3.581(4) .
Pb2 O1 2.351(18) .
Pb2 O1 2.400(18) 6_656
Pb2 O2 2.44(2) 3_545
Pb2 O2 2.54(2) 8_655
O1 Pb1 2.318(18) 6_556
O1 Pb2 2.400(18) 6_556
O2 Pb2 2.44(2) 3
O2 Pb2 2.54(2) 8_665
O3 N1 1.23(3) .
O4 N1 1.22(4) .
O5 N1 1.23(4) .
